data_7111790
loop_
_publ_author_name
'Gross, Zeev'
'Barzilay, Claudia M.'

_publ_section_title
;
 Halogen to metal \p-donation in metalloporphyrins
;
_journal_coden_ASTM CHCOFS
_journal_issue 10
_journal_name_full
;
 Chemical Communications (Cambridge, United Kingdom)
;
_journal_page_first 1105
_journal_page_last 1107
_journal_paper_doi 10.1039/a802315h
_journal_year 1998
_chemical_formula_sum 'C7 H6.5 I0.25 N0.5 Os0.125'
_chemical_formula_weight 153.13
_space_group_IT_number 87
_symmetry_cell_setting tetragonal
_symmetry_space_group_name_Hall '-I 4'
_symmetry_space_group_name_H-M 'I 4/m'
_atom_sites_solution_hydrogens geom
_atom_sites_solution_primary direct
_atom_sites_solution_secondary difmap
_audit_creation_method SHELXL
_cell_angle_alpha 90.00
_cell_angle_beta 90.00
_cell_angle_gamma 90.00
_cell_formula_units_Z 16
_cell_length_a 17.995(9)
_cell_length_b 17.995(9)
_cell_length_c 9.182(5)
_cell_measurement_reflns_used 24.0
_cell_measurement_temperature 293(2)
_cell_measurement_theta_max 15.0
_cell_measurement_theta_min 12.0
_cell_volume 2973(3)
_computing_structure_refinement 'SHELXL-93 (Sheldrick, 1993)'
_computing_structure_solution 'SHELXS-86 (Sheldrick, 1990)'
_diffrn_ambient_temperature 293(2)
_diffrn_radiation_monochromator graphite
_diffrn_radiation_source 'fine-focus sealed tube'
_diffrn_radiation_type MoK\a
_diffrn_radiation_wavelength 0.71069
_diffrn_reflns_av_R_equivalents 0.0000
_diffrn_reflns_av_sigmaI/netI 0.0463
_diffrn_reflns_limit_h_max 19
_diffrn_reflns_limit_h_min 0
_diffrn_reflns_limit_k_max 19
_diffrn_reflns_limit_k_min 0
_diffrn_reflns_limit_l_max 10
_diffrn_reflns_limit_l_min 0
_diffrn_reflns_number 1108
_diffrn_reflns_theta_max 22.95
_diffrn_reflns_theta_min 2.26
_exptl_absorpt_coefficient_mu 3.217
_exptl_absorpt_correction_T_max 1.953
_exptl_absorpt_correction_T_min 0.923
_exptl_absorpt_correction_type analytical
_exptl_crystal_density_diffrn 1.382
_exptl_crystal_F_000 1220
_exptl_crystal_size_max 0.35
_exptl_crystal_size_mid 0.27
_exptl_crystal_size_min 0.21
_refine_diff_density_max 1.617
_refine_diff_density_min -0.383
_refine_diff_density_rms 0.119
_refine_ls_extinction_method none
_refine_ls_goodness_of_fit_all 1.086
_refine_ls_goodness_of_fit_obs 1.079
_refine_ls_hydrogen_treatment constr
_refine_ls_matrix_type full
_refine_ls_number_parameters 96
_refine_ls_number_reflns 1108
_refine_ls_number_restraints 0
_refine_ls_restrained_S_all 1.086
_refine_ls_restrained_S_obs 1.079
_refine_ls_R_factor_all 0.0400
_refine_ls_R_factor_obs 0.0375
_refine_ls_shift/esd_max 0.538
_refine_ls_shift/esd_mean 0.039
_refine_ls_structure_factor_coef Fsqd
_refine_ls_weighting_details 'w=1/[\s^2^(Fo^2^)+(0.0531P)^2^+10.8024P] where P=(Fo^2^+2Fc^2^)/3'
_refine_ls_weighting_scheme calc
_refine_ls_wR_factor_all 0.1064
_refine_ls_wR_factor_obs 0.1016
_reflns_number_observed 1030
_reflns_number_total 1108
_reflns_observed_criterion >2sigma(I)
_cod_data_source_file H802315sup1.cif
_cod_data_source_block '[(TMP)OsI2]'
_cod_depositor_comments
;
The following automatic conversions were performed:

'_symmetry_cell_setting' value 'Tetragonal' changed to 'tetragonal'
according to /home/saulius/struct/CIF-dictionaries/cif_core.dic
dictionary named 'cif_core.dic' version 2.4.2 from 2011-04-26.

Automatic conversion script
Id: cif_fix_values 1891 2012-01-12 08:04:46Z andrius 

The following automatic conversions were performed:

'_refine_ls_weighting_scheme' value 'calc
w=1/[\s^2^(Fo^2^)+(0.0531P)^2^+10.8024P] where P=(Fo^2^+2Fc^2^)/3'
was changed to 'calc'. New tag '_refine_ls_weighting_details' was
created. The value of the new tag was set to
'w=1/[\s^2^(Fo^2^)+(0.0531P)^2^+10.8024P] where P=(Fo^2^+2Fc^2^)/3'.

Automatic conversion script
Id: cif_fix_values 3143 2015-03-26 13:38:13Z robertas 
;
_cod_original_cell_volume 2973.3(27)
_cod_original_sg_symbol_H-M I4/m
_cod_original_formula_sum 'C7 H6.5 I0.25 N0.50 Os0.125'
_cod_database_code 7111790

loop_
_symmetry_equiv_pos_as_xyz
'x, y, z'
'-x, -y, z'
'-y, x, z'
'y, -x, z'
'x+1/2, y+1/2, z+1/2'
'-x+1/2, -y+1/2, z+1/2'
'-y+1/2, x+1/2, z+1/2'
'y+1/2, -x+1/2, z+1/2'
'-x, -y, -z'
'x, y, -z'
'y, -x, -z'
'-y, x, -z'
'-x+1/2, -y+1/2, -z+1/2'
'x+1/2, y+1/2, -z+1/2'
'y+1/2, -x+1/2, -z+1/2'
'-y+1/2, x+1/2, -z+1/2'

loop_
_atom_site_aniso_label
_atom_site_aniso_U_11
_atom_site_aniso_U_22
_atom_site_aniso_U_33
_atom_site_aniso_U_23
_atom_site_aniso_U_13
_atom_site_aniso_U_12
Os1 0.0394(3) 0.0394(3) 0.0497(5) 0.000 0.000 0.000
I1 0.0821(5) 0.0821(5) 0.0515(7) 0.000 0.000 0.000
N1 0.043(4) 0.051(4) 0.056(5) 0.000 0.000 0.008(3)
C1 0.050(5) 0.043(5) 0.054(5) 0.000 0.000 -0.006(4)
C2 0.047(5) 0.058(6) 0.080(7) 0.000 0.000 -0.009(4)
C3 0.045(5) 0.056(6) 0.078(7) 0.000 0.000 -0.007(4)
C4 0.047(5) 0.054(5) 0.052(6) 0.000 0.000 0.003(4)
C5 0.053(5) 0.044(5) 0.061(6) 0.000 0.000 -0.010(4)
C6 0.057(6) 0.043(5) 0.081(8) 0.000 0.000 -0.002(4)
C7 0.075(5) 0.061(4) 0.068(5) -0.013(4) -0.003(4) -0.007(4)
C8 0.099(7) 0.068(5) 0.109(8) -0.034(5) -0.015(5) -0.017(5)
C9 0.111(10) 0.053(7) 0.114(11) 0.000 0.000 -0.026(6)
C10 0.103(8) 0.122(9) 0.083(8) -0.013(6) -0.002(6) -0.021(7)
C11 0.194(26) 0.097(14) 0.221(32) 0.000 0.000 -0.084(16)

loop_
_atom_site_label
_atom_site_type_symbol
_atom_site_fract_x
_atom_site_fract_y
_atom_site_fract_z
_atom_site_U_iso_or_equiv
_atom_site_thermal_displace_type
_atom_site_occupancy
_atom_site_calc_flag
_atom_site_refinement_flags
Os1 Os 0.0000 0.0000 0.0000 0.0428(3) Uani 1 d S
I1 I 0.0000 0.0000 0.28921(10) 0.0719(4) Uani 1 d S
N1 N 0.1087(4) 0.0322(4) 0.0000 0.050(2) Uani 1 d S
C1 C 0.1334(5) 0.1052(5) 0.0000 0.049(2) Uani 1 d S
C2 C 0.2133(5) 0.1043(5) 0.0000 0.062(3) Uani 1 d S
H2 H 0.2443(5) 0.1456(5) 0.0000 0.066(29) Uiso 1 calc SR
C3 C 0.2349(5) 0.0333(5) 0.0000 0.060(3) Uani 1 d S
H3 H 0.2838(5) 0.0166(5) 0.0000 0.108(44) Uiso 1 calc SR
C4 C 0.1698(5) -0.0128(5) 0.0000 0.051(2) Uani 1 d S
C5 C 0.0897(5) 0.1688(5) 0.0000 0.053(2) Uani 1 d S
C6 C 0.1305(6) 0.2435(5) 0.0000 0.060(3) Uani 1 d S
C7 C 0.1505(5) 0.2756(4) 0.1315(9) 0.068(2) Uani 1 d .
C8 C 0.1917(6) 0.3413(5) 0.1263(11) 0.092(3) Uani 1 d .
H8 H 0.2046(6) 0.3640(5) 0.2136(11) 0.093(29) Uiso 1 calc R
C9 C 0.2137(8) 0.3734(6) 0.0000 0.093(4) Uani 1 d S
C10 C 0.1290(7) 0.2430(7) 0.2743(11) 0.103(3) Uani 1 d .
H101 H 0.1481(7) 0.2735(7) 0.3515(11) 0.217(79) Uiso 1 calc R
H102 H 0.1492(7) 0.1938(7) 0.2824(11) 0.304(110) Uiso 1 calc R
H103 H 0.0758(7) 0.2408(7) 0.2811(11) 0.109(35) Uiso 1 calc R
C11 C 0.2649(18) 0.4417(13) 0.0000 0.171(10) Uani 1 d S
H111 H 0.2746(18) 0.4567(13) 0.0985 0.379(162) Uiso 1 calc R
H112 H 0.2413(18) 0.4817(13) -0.0513 0.395(166) Uiso 1 calc R
H113 H 0.3109(18) 0.4294(13) -0.0472 0.603(221) Uiso 1 calc R

loop_
_atom_type_symbol
_atom_type_description
_atom_type_scat_dispersion_real
_atom_type_scat_dispersion_imag
_atom_type_scat_source
C C 0.0033 0.0016 'International Tables Vol C Tables 4.2.6.8 and 6.1.1.4'
H H 0.0000 0.0000 'International Tables Vol C Tables 4.2.6.8 and 6.1.1.4'
N N 0.0061 0.0033 'International Tables Vol C Tables 4.2.6.8 and 6.1.1.4'
I I -0.4742 1.8119 'International Tables Vol C Tables 4.2.6.8 and 6.1.1.4'
Os Os -1.2165 7.6030 'International Tables Vol C Tables 4.2.6.8 and 6.1.1.4'

loop_
_geom_angle_atom_site_label_1
_geom_angle_atom_site_label_2
_geom_angle_atom_site_label_3
_geom_angle
_geom_angle_site_symmetry_1
_geom_angle_site_symmetry_3
N1 Os1 N1 90.0 3 9
N1 Os1 N1 180.0 3 11
N1 Os1 N1 90.0 9 11
N1 Os1 N1 90.0 3 .
N1 Os1 N1 180.0 9 .
N1 Os1 N1 90.0 11 .
N1 Os1 I1 90.0 3 9
N1 Os1 I1 90.0 9 9
N1 Os1 I1 90.0 11 9
N1 Os1 I1 90.0 . 9
N1 Os1 I1 90.0 3 .
N1 Os1 I1 90.0 9 .
N1 Os1 I1 90.0 11 .
N1 Os1 I1 90.0 . .
I1 Os1 I1 180.0 9 .
C4 N1 C1 107.6(7) . .
C4 N1 Os1 127.2(6) . .
C1 N1 Os1 125.2(6) . .
C5 C1 N1 126.8(8) . .
C5 C1 C2 125.2(8) . .
N1 C1 C2 108.0(7) . .
C3 C2 C1 107.6(8) . .
C2 C3 C4 108.4(8) . .
N1 C4 C5 125.6(8) . 11
N1 C4 C3 108.3(8) . .
C5 C4 C3 126.1(8) 11 .
C4 C5 C1 125.3(8) 3 .
C4 C5 C6 117.9(8) 3 .
C1 C5 C6 116.8(8) . .
C7 C6 C7 121.2(9) . 10
C7 C6 C5 119.4(5) . .
C7 C6 C5 119.4(5) 10 .
C6 C7 C8 117.5(8) . .
C6 C7 C10 122.4(8) . .
C8 C7 C10 120.1(8) . .
C9 C8 C7 123.1(9) . .
C8 C9 C8 117.7(11) 10 .
C8 C9 C11 121.1(5) 10 .
C8 C9 C11 121.1(5) . .

loop_
_geom_bond_atom_site_label_1
_geom_bond_atom_site_label_2
_geom_bond_distance
_geom_bond_site_symmetry_2
Os1 N1 2.040(7) 3
Os1 N1 2.040(7) 9
Os1 N1 2.040(7) 11
Os1 N1 2.040(7) .
Os1 I1 2.656(2) 9
Os1 I1 2.656(2) .
N1 C4 1.366(11) .
N1 C1 1.387(11) .
C1 C5 1.388(12) .
C1 C2 1.438(12) .
C2 C3 1.335(13) .
C3 C4 1.434(12) .
C4 C5 1.385(12) 11
C5 C4 1.385(12) 3
C5 C6 1.531(12) .
C6 C7 1.386(8) .
C6 C7 1.386(8) 10
C7 C8 1.396(12) .
C7 C10 1.488(13) .
C8 C9 1.355(10) .
C9 C8 1.355(10) 10
C9 C11 1.54(2) .
